data_7214958
loop_
_publ_author_name
'Gao, Jia-Zhen'
'Yang, Jin'
'Liu, Ying-Ying'
'Ma, Jian-Fang'

_publ_section_title
;
 Ten new coordination polymers based on
 3-carboxy-1-(4&#x2032;-carboxybenzyl)-2-oxidopyridinium and different
 N-donor ligands: syntheses, structures, and photoluminescent properties
;
_journal_issue 23
_journal_name_full CrystEngComm
_journal_page_first 8173
_journal_paper_doi 10.1039/c2ce25953b
_journal_volume 14
_journal_year 2012
_chemical_formula_moiety 'C26 H17 Cd N3 O5'
_chemical_formula_sum 'C26 H17 Cd N3 O5'
_chemical_formula_weight 563.83
_chemical_name_systematic
;
?
;
_space_group_IT_number 15
_symmetry_cell_setting monoclinic
_symmetry_space_group_name_Hall '-C 2yc'
_symmetry_space_group_name_H-M 'C 1 2/c 1'
_atom_sites_solution_hydrogens geom
_atom_sites_solution_primary direct
_atom_sites_solution_secondary difmap
_audit_creation_method SHELXL-97
_cell_angle_alpha 90.00
_cell_angle_beta 106.675(4)
_cell_angle_gamma 90.00
_cell_formula_units_Z 8
_cell_length_a 14.3716(5)
_cell_length_b 14.1848(5)
_cell_length_c 21.9961(8)
_cell_measurement_reflns_used 3736
_cell_measurement_temperature 293(2)
_cell_measurement_theta_max 29.1274
_cell_measurement_theta_min 2.8943
_cell_volume 4295.5(3)
_computing_cell_refinement CrysAlis
_computing_data_collection 'CrysAlis (Oxford Diffraction, 2006)'
_computing_data_reduction CrysAlis
_computing_structure_refinement 'SHELXL-97 (Sheldrick, 1997)'
_computing_structure_solution 'SHELXL-97 (Sheldrick, 1997)'
_diffrn_ambient_temperature 293(2)
_diffrn_detector_area_resol_mean 10.0
_diffrn_measured_fraction_theta_full 0.996
_diffrn_measured_fraction_theta_max 0.996
_diffrn_measurement_device_type 'Oxford Diffraction Gemini R Ultra'
_diffrn_measurement_method '\w scan'
_diffrn_radiation_monochromator graphite
_diffrn_radiation_source 'fine-focus sealed tube'
_diffrn_radiation_type MoK\a
_diffrn_radiation_wavelength 0.71073
_diffrn_reflns_av_R_equivalents 0.0271
_diffrn_reflns_av_sigmaI/netI 0.0402
_diffrn_reflns_limit_h_max 12
_diffrn_reflns_limit_h_min -17
_diffrn_reflns_limit_k_max 16
_diffrn_reflns_limit_k_min -14
_diffrn_reflns_limit_l_max 26
_diffrn_reflns_limit_l_min -21
_diffrn_reflns_number 7780
_diffrn_reflns_theta_full 25.02
_diffrn_reflns_theta_max 25.02
_diffrn_reflns_theta_min 3.19
_exptl_absorpt_coefficient_mu 1.064
_exptl_absorpt_correction_T_max 0.8830
_exptl_absorpt_correction_T_min 0.7997
_exptl_absorpt_correction_type multi-scan
_exptl_absorpt_process_details
;
CrysAlis (Oxford Diffraction, 2006)
;
_exptl_crystal_colour colorless
_exptl_crystal_density_diffrn 1.744
_exptl_crystal_density_method 'not measured'
_exptl_crystal_description block
_exptl_crystal_F_000 2256
_exptl_crystal_size_max 0.22
_exptl_crystal_size_mid 0.13
_exptl_crystal_size_min 0.12
_refine_diff_density_max 0.740
_refine_diff_density_min -0.654
_refine_diff_density_rms 0.073
_refine_ls_extinction_method none
_refine_ls_goodness_of_fit_ref 1.023
_refine_ls_hydrogen_treatment constr
_refine_ls_matrix_type full
_refine_ls_number_parameters 343
_refine_ls_number_reflns 3762
_refine_ls_number_restraints 27
_refine_ls_restrained_S_all 1.045
_refine_ls_R_factor_all 0.0429
_refine_ls_R_factor_gt 0.0337
_refine_ls_shift/su_max 0.002
_refine_ls_shift/su_mean 0.000
_refine_ls_structure_factor_coef Fsqd
_refine_ls_weighting_details 'calc w=1/[\s^2^(Fo^2^)+(0.0288P)^2^+8.5006P] where P=(Fo^2^+2Fc^2^)/3'
_refine_ls_weighting_scheme calc
_refine_ls_wR_factor_gt 0.0725
_refine_ls_wR_factor_ref 0.0781
_reflns_number_gt 3186
_reflns_number_total 3762
_reflns_threshold_expression >2sigma(I)
_cod_data_source_file c2ce25953b.txt
_cod_data_source_block Compound-7
_cod_depositor_comments
;
The following automatic conversions were performed:

'_symmetry_cell_setting' value 'Monoclinic' changed to 'monoclinic'
according to
/usr/data/users/saulius/automatic-downloads/retrospective/RSC/lib/dictionaries/cif_core.dic
dictionary named 'cif_core.dic' version 2.4.2 from 2011-04-26.

Automatic conversion script
Id: cif_fix_values 2281 2013-09-26 08:29:07Z andrius 
;
_cod_original_sg_symbol_Hall '-c 2yc'
_cod_original_sg_symbol_H-M 'C 2/c'
_cod_database_code 7214958

loop_
_symmetry_equiv_pos_as_xyz
'x, y, z'
'-x, y, -z+1/2'
'x+1/2, y+1/2, z'
'-x+1/2, y+1/2, -z+1/2'
'-x, -y, -z'
'x, -y, z-1/2'
'-x+1/2, -y+1/2, -z'
'x+1/2, -y+1/2, z-1/2'

loop_
_atom_site_label
_atom_site_type_symbol
_atom_site_fract_x
_atom_site_fract_y
_atom_site_fract_z
_atom_site_U_iso_or_equiv
_atom_site_adp_type
_atom_site_occupancy
_atom_site_symmetry_multiplicity
_atom_site_calc_flag
_atom_site_refinement_flags
Cd1 Cd 0.567265(18) 0.540440(18) 0.591654(11) 0.03268(11) Uani 1 1 d U
C2 C 0.5091(3) 0.2640(3) 0.64901(18) 0.0499(11) Uani 1 1 d .
C3 C 0.5585(3) 0.1901(4) 0.6320(2) 0.0585(12) Uani 1 1 d .
H3 H 0.6099 0.2026 0.6154 0.070 Uiso 1 1 calc R
C4 C 0.5331(3) 0.0972(3) 0.63910(19) 0.0497(10) Uani 1 1 d .
H4 H 0.5678 0.0481 0.6279 0.060 Uiso 1 1 calc R
C5 C 0.4559(2) 0.0781(3) 0.66290(16) 0.0364(8) Uani 1 1 d .
C6 C 0.4078(3) 0.1519(3) 0.68058(18) 0.0421(9) Uani 1 1 d .
H6 H 0.3563 0.1398 0.6972 0.051 Uiso 1 1 calc R
C7 C 0.4346(3) 0.2433(3) 0.67411(19) 0.0481(10) Uani 1 1 d .
H7 H 0.4015 0.2922 0.6870 0.058 Uiso 1 1 calc R
C8 C 0.4256(3) -0.0232(3) 0.66903(18) 0.0443(10) Uani 1 1 d .
H8A H 0.4828 -0.0603 0.6891 0.053 Uiso 1 1 calc R
H8B H 0.3830 -0.0250 0.6962 0.053 Uiso 1 1 calc R
C9 C 0.4232(3) -0.1276(3) 0.5796(2) 0.0543(11) Uani 1 1 d .
H9 H 0.4873 -0.1430 0.6007 0.065 Uiso 1 1 calc R
C10 C 0.3809(3) -0.1673(3) 0.5232(2) 0.0568(11) Uani 1 1 d .
H10 H 0.4143 -0.2102 0.5053 0.068 Uiso 1 1 calc R
C11 C 0.2850(3) -0.1422(3) 0.49224(19) 0.0438(9) Uani 1 1 d .
H11 H 0.2547 -0.1690 0.4529 0.053 Uiso 1 1 calc R
C12 C 0.2340(2) -0.0798(2) 0.51764(16) 0.0312(7) Uani 1 1 d .
C13 C 0.2790(2) -0.0379(2) 0.57896(17) 0.0315(8) Uani 1 1 d .
C14 C 0.1318(3) -0.0555(3) 0.48068(16) 0.0337(8) Uani 1 1 d .
C15 C 0.6104(3) 0.5912(3) 0.74461(17) 0.0434(9) Uani 1 1 d .
H15 H 0.5852 0.5310 0.7455 0.052 Uiso 1 1 calc R
C16 C 0.6400(3) 0.6418(3) 0.80151(18) 0.0542(11) Uani 1 1 d .
H16 H 0.6331 0.6164 0.8389 0.065 Uiso 1 1 calc R
C17 C 0.6791(3) 0.7286(3) 0.80100(19) 0.0548(11) Uani 1 1 d .
H17 H 0.7004 0.7626 0.8386 0.066 Uiso 1 1 calc R
C18 C 0.6875(3) 0.7673(3) 0.74414(18) 0.0427(9) Uani 1 1 d .
C19 C 0.7280(3) 0.8582(3) 0.7402(2) 0.0568(12) Uani 1 1 d .
H19 H 0.7523 0.8934 0.7770 0.068 Uiso 1 1 calc R
C20 C 0.7315(3) 0.8936(3) 0.6844(2) 0.0584(12) Uani 1 1 d .
H20 H 0.7582 0.9530 0.6832 0.070 Uiso 1 1 calc R
C21 C 0.6948(3) 0.8417(3) 0.6264(2) 0.0447(10) Uani 1 1 d .
C22 C 0.6966(3) 0.8746(3) 0.5669(2) 0.0595(12) Uani 1 1 d .
H22 H 0.7230 0.9335 0.5636 0.071 Uiso 1 1 calc R
C23 C 0.6601(3) 0.8218(3) 0.5138(2) 0.0578(12) Uani 1 1 d .
H23 H 0.6599 0.8445 0.4741 0.069 Uiso 1 1 calc R
C24 C 0.6229(3) 0.7329(3) 0.52049(18) 0.0453(10) Uani 1 1 d .
H24 H 0.5987 0.6963 0.4843 0.054 Uiso 1 1 calc R
C25 C 0.6563(2) 0.7510(2) 0.62843(17) 0.0337(8) Uani 1 1 d .
C26 C 0.6529(2) 0.7129(3) 0.68868(17) 0.0348(8) Uani 1 1 d .
N1 N 0.3754(2) -0.0653(2) 0.60738(14) 0.0376(7) Uani 1 1 d .
N2 N 0.6162(2) 0.6246(2) 0.68961(13) 0.0347(7) Uani 1 1 d .
N3 N 0.6206(2) 0.6983(2) 0.57571(13) 0.0341(7) Uani 1 1 d .
C1 C 0.5479(9) 0.3556(8) 0.6323(5) 0.052(3) Uani 0.50 1 d PU
O1 O 0.5087(9) 0.4239(7) 0.6506(5) 0.057(2) Uani 0.50 1 d PU
O2 O 0.6017(4) 0.3621(4) 0.5981(3) 0.0498(11) Uani 0.50 1 d PU
O3 O 0.24257(17) 0.01803(18) 0.60881(12) 0.0397(6) Uani 1 1 d .
O4 O 0.09321(18) 0.01868(19) 0.49348(11) 0.0426(6) Uani 1 1 d .
O5 O 0.08844(18) -0.11000(19) 0.43665(12) 0.0476(7) Uani 1 1 d .
O1' O 0.4742(9) 0.4341(7) 0.6626(6) 0.060(2) Uani 0.50 1 d P
O2' O 0.5863(5) 0.3925(4) 0.6166(3) 0.0471(15) Uani 0.50 1 d PU
C1' C 0.5230(7) 0.3738(9) 0.6419(5) 0.034(2) Uani 0.50 1 d PU

loop_
_atom_site_aniso_label
_atom_site_aniso_U_11
_atom_site_aniso_U_22
_atom_site_aniso_U_33
_atom_site_aniso_U_23
_atom_site_aniso_U_13
_atom_site_aniso_U_12
Cd1 0.03087(16) 0.03513(17) 0.03035(16) -0.00077(11) 0.00609(11) -0.00042(11)
C2 0.052(3) 0.048(2) 0.036(2) 0.0088(19) -0.0090(19) -0.018(2)
C3 0.043(2) 0.080(3) 0.052(3) 0.004(2) 0.013(2) -0.027(2)
C4 0.038(2) 0.054(3) 0.058(2) -0.006(2) 0.0151(19) -0.004(2)
C5 0.0254(18) 0.043(2) 0.0320(18) 0.0087(17) -0.0058(15) -0.0041(17)
C6 0.028(2) 0.050(2) 0.044(2) 0.0050(19) 0.0041(17) -0.0025(18)
C7 0.046(2) 0.042(2) 0.046(2) -0.0003(19) -0.0045(19) 0.001(2)
C8 0.035(2) 0.048(2) 0.040(2) 0.0118(18) -0.0056(17) -0.0048(18)
C9 0.031(2) 0.047(2) 0.076(3) 0.003(2) 0.002(2) 0.0082(19)
C10 0.038(2) 0.052(3) 0.079(3) -0.012(2) 0.015(2) 0.010(2)
C11 0.043(2) 0.040(2) 0.047(2) -0.0049(18) 0.0110(18) -0.0022(18)
C12 0.0269(18) 0.0287(17) 0.0354(18) 0.0013(16) 0.0050(15) -0.0021(15)
C13 0.0240(18) 0.0289(18) 0.041(2) 0.0085(16) 0.0077(16) -0.0055(15)
C14 0.0299(19) 0.043(2) 0.0273(18) 0.0057(17) 0.0069(15) -0.0061(17)
C15 0.040(2) 0.053(2) 0.038(2) 0.0076(19) 0.0117(17) 0.0054(19)
C16 0.055(3) 0.076(3) 0.032(2) -0.003(2) 0.0133(19) 0.012(2)
C17 0.050(3) 0.068(3) 0.039(2) -0.018(2) 0.0019(19) 0.013(2)
C18 0.034(2) 0.047(2) 0.044(2) -0.0108(19) 0.0047(17) 0.0091(18)
C19 0.047(3) 0.049(3) 0.069(3) -0.023(2) 0.008(2) 0.001(2)
C20 0.044(3) 0.037(2) 0.088(3) -0.013(2) 0.010(2) -0.0052(19)
C21 0.034(2) 0.034(2) 0.065(3) 0.002(2) 0.0102(19) 0.0007(17)
C22 0.048(3) 0.041(2) 0.090(4) 0.016(3) 0.020(2) -0.004(2)
C23 0.062(3) 0.056(3) 0.056(3) 0.021(2) 0.017(2) -0.002(2)
C24 0.043(2) 0.050(2) 0.040(2) 0.0061(19) 0.0072(18) 0.0021(19)
C25 0.0212(17) 0.0345(19) 0.043(2) 0.0009(17) 0.0052(15) 0.0048(15)
C26 0.0251(18) 0.039(2) 0.0378(19) -0.0030(17) 0.0044(15) 0.0083(16)
N1 0.0274(16) 0.0325(16) 0.0463(18) 0.0056(14) -0.0001(14) -0.0006(13)
N2 0.0312(16) 0.0400(17) 0.0314(15) 0.0007(14) 0.0062(13) 0.0046(14)
N3 0.0310(16) 0.0368(17) 0.0329(16) 0.0014(14) 0.0065(13) 0.0022(13)
C1 0.052(3) 0.053(3) 0.051(3) 0.0005(10) 0.0144(14) -0.0005(11)
O1 0.101(9) 0.039(5) 0.039(5) 0.000(3) 0.031(4) -0.007(4)
O2 0.0525(15) 0.0429(10) 0.0521(15) 0.0034(10) 0.0120(10) -0.0027(10)
O3 0.0271(13) 0.0477(15) 0.0416(14) -0.0092(13) 0.0055(11) -0.0021(12)
O4 0.0391(15) 0.0537(17) 0.0334(13) 0.0029(12) 0.0082(12) 0.0147(13)
O5 0.0384(15) 0.0534(17) 0.0420(15) -0.0061(13) -0.0031(12) -0.0005(13)
O1' 0.084(8) 0.049(4) 0.053(6) -0.010(4) 0.032(4) 0.003(4)
O2' 0.0473(18) 0.0458(18) 0.0485(18) 0.0004(10) 0.0143(11) -0.0006(10)
C1' 0.033(2) 0.033(2) 0.033(2) -0.0013(10) 0.0075(12) 0.0025(10)

loop_
_atom_type_symbol
_atom_type_description
_atom_type_scat_dispersion_real
_atom_type_scat_dispersion_imag
_atom_type_scat_source
C C 0.0033 0.0016 'International Tables Vol C Tables 4.2.6.8 and 6.1.1.4'
H H 0.0000 0.0000 'International Tables Vol C Tables 4.2.6.8 and 6.1.1.4'
N N 0.0061 0.0033 'International Tables Vol C Tables 4.2.6.8 and 6.1.1.4'
O O 0.0106 0.0060 'International Tables Vol C Tables 4.2.6.8 and 6.1.1.4'
Cd Cd -0.8075 1.2024 'International Tables Vol C Tables 4.2.6.8 and 6.1.1.4'

loop_
_geom_angle_atom_site_label_1
_geom_angle_atom_site_label_2
_geom_angle_atom_site_label_3
_geom_angle
_geom_angle_site_symmetry_1
_geom_angle_site_symmetry_3
O2' Cd1 O4 93.72(18) . 3
O2' Cd1 O5 120.86(18) . 7_556
O4 Cd1 O5 101.77(9) 3 7_556
O2' Cd1 N2 105.84(18) . .
O4 Cd1 N2 145.51(10) 3 .
O5 Cd1 N2 92.33(9) 7_556 .
O2' Cd1 O1 40.0(3) . .
O4 Cd1 O1 126.0(3) 3 .
O5 Cd1 O1 88.7(3) 7_556 .
N2 Cd1 O1 85.1(3) . .
O2' Cd1 N3 155.38(18) . .
O4 Cd1 N3 81.14(9) 3 .
O5 Cd1 N3 83.73(9) 7_556 .
N2 Cd1 N3 69.20(10) . .
O1 Cd1 N3 152.8(3) . .
O2' Cd1 O3 77.68(18) . 3
O4 Cd1 O3 72.17(8) 3 3
O5 Cd1 O3 161.24(9) 7_556 3
N2 Cd1 O3 84.40(9) . 3
O1 Cd1 O3 109.3(3) . 3
N3 Cd1 O3 77.83(9) . 3
O2' Cd1 O2 13.04(19) . .
O4 Cd1 O2 80.80(15) 3 .
O5 Cd1 O2 125.32(15) 7_556 .
N2 Cd1 O2 116.12(15) . .
O1 Cd1 O2 52.0(3) . .
N3 Cd1 O2 148.42(15) . .
O3 Cd1 O2 72.07(15) 3 .
C7 C2 C3 118.1(4) . .
C7 C2 C1 132.2(6) . .
C3 C2 C1 109.6(6) . .
C7 C2 C1' 112.7(6) . .
C3 C2 C1' 129.2(6) . .
C1 C2 C1' 19.6(5) . .
C2 C3 C4 121.3(4) . .
C2 C3 H3 119.4 . .
C4 C3 H3 119.4 . .
C5 C4 C3 119.6(4) . .
C5 C4 H4 120.2 . .
C3 C4 H4 120.2 . .
C6 C5 C4 118.8(4) . .
C6 C5 C8 121.1(3) . .
C4 C5 C8 120.1(4) . .
C5 C6 C7 120.9(4) . .
C5 C6 H6 119.6 . .
C7 C6 H6 119.6 . .
C2 C7 C6 121.3(4) . .
C2 C7 H7 119.4 . .
C6 C7 H7 119.4 . .
N1 C8 C5 112.4(3) . .
N1 C8 H8A 109.1 . .
C5 C8 H8A 109.1 . .
N1 C8 H8B 109.1 . .
C5 C8 H8B 109.1 . .
H8A C8 H8B 107.9 . .
C10 C9 N1 122.2(4) . .
C10 C9 H9 118.9 . .
N1 C9 H9 118.9 . .
C9 C10 C11 117.8(4) . .
C9 C10 H10 121.1 . .
C11 C10 H10 121.1 . .
C12 C11 C10 122.3(4) . .
C12 C11 H11 118.8 . .
C10 C11 H11 118.8 . .
C11 C12 C13 119.9(3) . .
C11 C12 C14 118.9(3) . .
C13 C12 C14 121.2(3) . .
O3 C13 N1 117.1(3) . .
O3 C13 C12 127.9(3) . .
N1 C13 C12 115.0(3) . .
O5 C14 O4 122.3(3) . .
O5 C14 C12 118.0(3) . .
O4 C14 C12 119.7(3) . .
N2 C15 C16 123.4(4) . .
N2 C15 H15 118.3 . .
C16 C15 H15 118.3 . .
C17 C16 C15 118.7(4) . .
C17 C16 H16 120.7 . .
C15 C16 H16 120.7 . .
C16 C17 C18 120.4(4) . .
C16 C17 H17 119.8 . .
C18 C17 H17 119.8 . .
C17 C18 C26 117.2(4) . .
C17 C18 C19 123.4(4) . .
C26 C18 C19 119.4(4) . .
C20 C19 C18 121.2(4) . .
C20 C19 H19 119.4 . .
C18 C19 H19 119.4 . .
C19 C20 C21 121.3(4) . .
C19 C20 H20 119.3 . .
C21 C20 H20 119.3 . .
C22 C21 C25 116.6(4) . .
C22 C21 C20 124.1(4) . .
C25 C21 C20 119.3(4) . .
C23 C22 C21 121.0(4) . .
C23 C22 H22 119.5 . .
C21 C22 H22 119.5 . .
C22 C23 C24 118.2(4) . .
C22 C23 H23 120.9 . .
C24 C23 H23 120.9 . .
N3 C24 C23 123.1(4) . .
N3 C24 H24 118.5 . .
C23 C24 H24 118.5 . .
N3 C25 C21 122.4(3) . .
N3 C25 C26 118.4(3) . .
C21 C25 C26 119.2(3) . .
N2 C26 C18 122.2(3) . .
N2 C26 C25 118.2(3) . .
C18 C26 C25 119.5(3) . .
C9 N1 C13 122.7(3) . .
C9 N1 C8 119.9(3) . .
C13 N1 C8 117.4(3) . .
C15 N2 C26 118.0(3) . .
C15 N2 Cd1 124.5(3) . .
C26 N2 Cd1 117.5(2) . .
C24 N3 C25 118.7(3) . .
C24 N3 Cd1 124.7(3) . .
C25 N3 Cd1 116.4(2) . .
C1' C1 O2' 115(2) . .
C1' C1 O2 145(3) . .
O2' C1 O2 32.4(7) . .
C1' C1 O1 22.3(17) . .
O2' C1 O1 93.1(11) . .
O2 C1 O1 124.2(11) . .
C1' C1 C2 89(2) . .
O2' C1 C2 155.6(13) . .
O2 C1 C2 124.0(10) . .
O1 C1 C2 111.2(11) . .
C1' C1 O1' 9.4(18) . .
O2' C1 O1' 105.9(11) . .
O2 C1 O1' 136.4(10) . .
O1 C1 O1' 12.9(7) . .
C2 C1 O1' 98.5(8) . .
O1' O1 C1' 127(2) . .
O1' O1 C1 141(2) . .
C1' O1 C1 15.0(11) . .
O1' O1 O2' 174(3) . .
C1' O1 O2' 49.7(10) . .
C1 O1 O2' 34.8(5) . .
O1' O1 Cd1 120.0(17) . .
C1' O1 Cd1 109.8(11) . .
C1 O1 Cd1 95.8(7) . .
O2' O1 Cd1 62.1(4) . .
O2' O2 C1 45.8(8) . .
O2' O2 C1' 37.1(9) . .
C1 O2 C1' 10.3(7) . .
O2' O2 Cd1 46.5(8) . .
C1 O2 Cd1 87.9(7) . .
C1' O2 Cd1 77.6(5) . .
C13 O3 Cd1 124.9(2) . 3_445
C14 O4 Cd1 121.3(2) . 3_445
C14 O5 Cd1 99.7(2) . 7_556
O1 O1' C1' 29.6(13) . .
O1 O1' C1 25.6(15) . .
C1' O1' C1 3.9(7) . .
O2 O2' C1 101.8(13) . .
O2 O2' C1' 123.6(13) . .
C1 O2' C1' 23.1(9) . .
O2 O2' O1 150.4(11) . .
C1 O2' O1 52.1(9) . .
C1' O2' O1 29.0(6) . .
O2 O2' Cd1 120.4(9) . .
C1 O2' Cd1 128.0(9) . .
C1' O2' Cd1 105.6(7) . .
O1 O2' Cd1 77.9(4) . .
C1 C1' O1 143(3) . .
C1 C1' O2' 41.7(17) . .
O1 C1' O2' 101.3(13) . .
C1 C1' O1' 167(3) . .
O1 C1' O1' 23.9(11) . .
O2' C1' O1' 125.1(11) . .
C1 C1' C2 71(2) . .
O1 C1' C2 145.5(13) . .
O2' C1' C2 112.9(11) . .
O1' C1' C2 121.9(8) . .
C1 C1' O2 24.5(18) . .
O1 C1' O2 119.7(12) . .
O2' C1' O2 19.4(4) . .
O1' C1' O2 142.9(9) . .
C2 C1' O2 94.8(8) . .

loop_
_geom_bond_atom_site_label_1
_geom_bond_atom_site_label_2
_geom_bond_distance
_geom_bond_site_symmetry_2
Cd1 O2' 2.166(6) .
Cd1 O4 2.315(2) 3
Cd1 O5 2.360(3) 7_556
Cd1 N2 2.386(3) .
Cd1 O1 2.397(9) .
Cd1 N3 2.424(3) .
Cd1 O3 2.459(2) 3
Cd1 O2 2.574(6) .
C2 C7 1.370(6) .
C2 C3 1.378(6) .
C2 C1 1.500(13) .
C2 C1' 1.583(12) .
C3 C4 1.388(6) .
C3 H3 0.9300 .
C4 C5 1.382(5) .
C4 H4 0.9300 .
C5 C6 1.371(5) .
C5 C8 1.518(5) .
C6 C7 1.372(5) .
C6 H6 0.9300 .
C7 H7 0.9300 .
C8 N1 1.468(5) .
C8 H8A 0.9700 .
C8 H8B 0.9700 .
C9 C10 1.339(6) .
C9 N1 1.366(5) .
C9 H9 0.9300 .
C10 C11 1.398(6) .
C10 H10 0.9300 .
C11 C12 1.367(5) .
C11 H11 0.9300 .
C12 C13 1.446(5) .
C12 C14 1.500(5) .
C13 O3 1.237(4) .
C13 N1 1.402(4) .
C14 O5 1.256(4) .
C14 O4 1.259(4) .
C15 N2 1.324(4) .
C15 C16 1.399(5) .
C15 H15 0.9300 .
C16 C17 1.353(6) .
C16 H16 0.9300 .
C17 C18 1.403(6) .
C17 H17 0.9300 .
C18 C26 1.408(5) .
C18 C19 1.426(6) .
C19 C20 1.341(6) .
C19 H19 0.9300 .
C20 C21 1.435(6) .
C20 H20 0.9300 .
C21 C22 1.397(6) .
C21 C25 1.406(5) .
C22 C23 1.359(6) .
C22 H22 0.9300 .
C23 C24 1.394(6) .
C23 H23 0.9300 .
C24 N3 1.320(5) .
C24 H24 0.9300 .
C25 N3 1.351(4) .
C25 C26 1.445(5) .
C26 N2 1.361(5) .
C1 C1' 0.531(13) .
C1 O2' 0.899(11) .
C1 O2 1.229(14) .
C1 O1 1.245(14) .
C1 O1' 1.791(13) .
O1 O1' 0.640(10) .
O1 C1' 0.779(11) .
O1 O2' 1.575(11) .
O2 O2' 0.673(7) .
O2 C1' 1.692(12) .
O3 Cd1 2.459(2) 3_445
O4 Cd1 2.315(2) 3_445
O5 Cd1 2.360(3) 7_556
O1' C1' 1.270(14) .
O2' C1' 1.224(12) .

loop_
_geom_torsion_atom_site_label_1
_geom_torsion_atom_site_label_2
_geom_torsion_atom_site_label_3
_geom_torsion_atom_site_label_4
_geom_torsion
_geom_torsion_site_symmetry_1
_geom_torsion_site_symmetry_4
C7 C2 C3 C4 0.9(6) . .
C1 C2 C3 C4 -176.4(5) . .
C1' C2 C3 C4 -176.9(6) . .
C2 C3 C4 C5 0.9(6) . .
C3 C4 C5 C6 -1.7(6) . .
C3 C4 C5 C8 178.2(4) . .
C4 C5 C6 C7 0.9(5) . .
C8 C5 C6 C7 -179.1(3) . .
C3 C2 C7 C6 -1.8(6) . .
C1 C2 C7 C6 174.8(6) . .
C1' C2 C7 C6 176.3(5) . .
C5 C6 C7 C2 1.0(6) . .
C6 C5 C8 N1 106.3(4) . .
C4 C5 C8 N1 -73.6(4) . .
N1 C9 C10 C11 0.7(7) . .
C9 C10 C11 C12 -0.3(6) . .
C10 C11 C12 C13 -0.6(6) . .
C10 C11 C12 C14 179.0(4) . .
C11 C12 C13 O3 -178.5(3) . .
C14 C12 C13 O3 1.9(5) . .
C11 C12 C13 N1 1.0(5) . .
C14 C12 C13 N1 -178.6(3) . .
C11 C12 C14 O5 18.1(5) . .
C13 C12 C14 O5 -162.3(3) . .
C11 C12 C14 O4 -160.3(3) . .
C13 C12 C14 O4 19.3(5) . .
N2 C15 C16 C17 -1.7(6) . .
C15 C16 C17 C18 1.3(6) . .
C16 C17 C18 C26 0.8(6) . .
C16 C17 C18 C19 -179.9(4) . .
C17 C18 C19 C20 -177.7(4) . .
C26 C18 C19 C20 1.6(6) . .
C18 C19 C20 C21 0.0(6) . .
C19 C20 C21 C22 -179.9(4) . .
C19 C20 C21 C25 -1.3(6) . .
C25 C21 C22 C23 1.7(6) . .
C20 C21 C22 C23 -179.7(4) . .
C21 C22 C23 C24 -1.5(7) . .
C22 C23 C24 N3 0.8(6) . .
C22 C21 C25 N3 -1.3(5) . .
C20 C21 C25 N3 180.0(3) . .
C22 C21 C25 C26 179.8(3) . .
C20 C21 C25 C26 1.1(5) . .
C17 C18 C26 N2 -2.7(5) . .
C19 C18 C26 N2 177.9(3) . .
C17 C18 C26 C25 177.6(3) . .
C19 C18 C26 C25 -1.8(5) . .
N3 C25 C26 N2 1.8(5) . .
C21 C25 C26 N2 -179.3(3) . .
N3 C25 C26 C18 -178.5(3) . .
C21 C25 C26 C18 0.4(5) . .
C10 C9 N1 C13 -0.3(6) . .
C10 C9 N1 C8 -179.4(4) . .
O3 C13 N1 C9 179.0(3) . .
C12 C13 N1 C9 -0.6(5) . .
O3 C13 N1 C8 -1.9(4) . .
C12 C13 N1 C8 178.5(3) . .
C5 C8 N1 C9 103.6(4) . .
C5 C8 N1 C13 -75.5(4) . .
C16 C15 N2 C26 -0.2(5) . .
C16 C15 N2 Cd1 179.7(3) . .
C18 C26 N2 C15 2.4(5) . .
C25 C26 N2 C15 -177.9(3) . .
C18 C26 N2 Cd1 -177.4(3) . .
C25 C26 N2 Cd1 2.2(4) . .
O2' Cd1 N2 C15 -28.6(3) . .
O4 Cd1 N2 C15 -150.7(3) 3 .
O5 Cd1 N2 C15 94.4(3) 7_556 .
O1 Cd1 N2 C15 5.9(4) . .
N3 Cd1 N2 C15 176.8(3) . .
O3 Cd1 N2 C15 -104.1(3) 3 .
O2 Cd1 N2 C15 -37.2(3) . .
O2' Cd1 N2 C26 151.2(3) . .
O4 Cd1 N2 C26 29.1(3) 3 .
O5 Cd1 N2 C26 -85.7(2) 7_556 .
O1 Cd1 N2 C26 -174.2(4) . .
N3 Cd1 N2 C26 -3.3(2) . .
O3 Cd1 N2 C26 75.8(2) 3 .
O2 Cd1 N2 C26 142.6(3) . .
C23 C24 N3 C25 -0.4(6) . .
C23 C24 N3 Cd1 -175.6(3) . .
C21 C25 N3 C24 0.7(5) . .
C26 C25 N3 C24 179.6(3) . .
C21 C25 N3 Cd1 176.3(3) . .
C26 C25 N3 Cd1 -4.8(4) . .
O2' Cd1 N3 C24 96.9(5) . .
O4 Cd1 N3 C24 17.4(3) 3 .
O5 Cd1 N3 C24 -85.5(3) 7_556 .
N2 Cd1 N3 C24 179.6(3) . .
O1 Cd1 N3 C24 -160.2(7) . .
O3 Cd1 N3 C24 91.0(3) 3 .
O2 Cd1 N3 C24 73.2(4) . .
O2' Cd1 N3 C25 -78.4(5) . .
O4 Cd1 N3 C25 -157.9(2) 3 .
O5 Cd1 N3 C25 99.2(2) 7_556 .
N2 Cd1 N3 C25 4.3(2) . .
O1 Cd1 N3 C25 24.5(8) . .
O3 Cd1 N3 C25 -84.3(2) 3 .
O2 Cd1 N3 C25 -102.1(3) . .
C7 C2 C1 C1' 4(2) . .
C3 C2 C1 C1' -178.9(18) . .
C7 C2 C1 O2' -176(2) . .
C3 C2 C1 O2' 1(3) . .
C1' C2 C1 O2' 180(100) . .
C7 C2 C1 O2 -164.0(7) . .
C3 C2 C1 O2 12.8(11) . .
C1' C2 C1 O2 -168(3) . .
C7 C2 C1 O1 7.2(12) . .
C3 C2 C1 O1 -176.0(8) . .
C1' C2 C1 O1 2.9(15) . .
C7 C2 C1 O1' 5.4(10) . .
C3 C2 C1 O1' -177.8(6) . .
C1' C2 C1 O1' 1.1(17) . .
C1' C1 O1 O1' 0(5) . .
O2' C1 O1 O1' 173(4) . .
O2 C1 O1 O1' 163(4) . .
C2 C1 O1 O1' -8(5) . .
O2' C1 O1 C1' 174(5) . .
O2 C1 O1 C1' 164(5) . .
C2 C1 O1 C1' -8(4) . .
O1' C1 O1 C1' 0(6) . .
C1' C1 O1 O2' -174(5) . .
O2 C1 O1 O2' -10.0(7) . .
C2 C1 O1 O2' 178.8(14) . .
O1' C1 O1 O2' -173(4) . .
C1' C1 O1 Cd1 -160(4) . .
O2' C1 O1 Cd1 13.7(9) . .
O2 C1 O1 Cd1 3.7(13) . .
C2 C1 O1 Cd1 -167.5(6) . .
O1' C1 O1 Cd1 -159(5) . .
O2' Cd1 O1 O1' -174(3) . .
O4 Cd1 O1 O1' -132(3) 3 .
O5 Cd1 O1 O1' -28(3) 7_556 .
N2 Cd1 O1 O1' 64(3) . .
N3 Cd1 O1 O1' 45(3) . .
O3 Cd1 O1 O1' 146(3) 3 .
O2 Cd1 O1 O1' -167(3) . .
O2' Cd1 O1 C1' -14.3(11) . .
O4 Cd1 O1 C1' 27.8(16) 3 .
O5 Cd1 O1 C1' 131.4(14) 7_556 .
N2 Cd1 O1 C1' -136.1(14) . .
N3 Cd1 O1 C1' -155.0(10) . .
O3 Cd1 O1 C1' -53.8(14) 3 .
O2 Cd1 O1 C1' -7.3(12) . .
O2' Cd1 O1 C1 -8.8(6) . .
O4 Cd1 O1 C1 33.2(10) 3 .
O5 Cd1 O1 C1 136.9(8) 7_556 .
N2 Cd1 O1 C1 -130.7(8) . .
N3 Cd1 O1 C1 -149.6(6) . .
O3 Cd1 O1 C1 -48.4(8) 3 .
O2 Cd1 O1 C1 -1.9(6) . .
O4 Cd1 O1 O2' 42.0(6) 3 .
O5 Cd1 O1 O2' 145.7(5) 7_556 .
N2 Cd1 O1 O2' -121.9(5) . .
N3 Cd1 O1 O2' -140.8(5) . .
O3 Cd1 O1 O2' -39.6(5) 3 .
O2 Cd1 O1 O2' 7.0(4) . .
C1' C1 O2 O2' 30(4) . .
O1 C1 O2 O2' 18.9(13) . .
C2 C1 O2 O2' -171.0(16) . .
O1' C1 O2 O2' 24.3(14) . .
O2' C1 O2 C1' -30(4) . .
O1 C1 O2 C1' -11(3) . .
C2 C1 O2 C1' 159(5) . .
O1' C1 O2 C1' -5(3) . .
C1' C1 O2 Cd1 7(4) . .
O2' C1 O2 Cd1 -22.4(10) . .
O1 C1 O2 Cd1 -3.4(12) . .
C2 C1 O2 Cd1 166.6(9) . .
O1' C1 O2 Cd1 1.9(13) . .
O4 Cd1 O2 O2' -172.1(11) 3 .
O5 Cd1 O2 O2' -74.1(11) 7_556 .
N2 Cd1 O2 O2' 39.6(11) . .
O1 Cd1 O2 O2' -20.2(11) . .
N3 Cd1 O2 O2' 132.1(10) . .
O3 Cd1 O2 O2' 113.8(11) 3 .
O2' Cd1 O2 C1 22.0(10) . .
O4 Cd1 O2 C1 -150.0(6) 3 .
O5 Cd1 O2 C1 -52.1(6) 7_556 .
N2 Cd1 O2 C1 61.7(6) . .
O1 Cd1 O2 C1 1.9(6) . .
N3 Cd1 O2 C1 154.1(5) . .
O3 Cd1 O2 C1 135.9(6) 3 .
O2' Cd1 O2 C1' 23.4(10) . .
O4 Cd1 O2 C1' -148.7(4) 3 .
O5 Cd1 O2 C1' -50.7(4) 7_556 .
N2 Cd1 O2 C1' 63.0(4) . .
O1 Cd1 O2 C1' 3.2(5) . .
N3 Cd1 O2 C1' 155.5(4) . .
O3 Cd1 O2 C1' 137.2(4) 3 .
N1 C13 O3 Cd1 -159.0(2) . 3_445
C12 C13 O3 Cd1 20.5(5) . 3_445
O5 C14 O4 Cd1 118.7(3) . 3_445
C12 C14 O4 Cd1 -62.9(4) . 3_445
O4 C14 O5 Cd1 -7.4(4) . 7_556
C12 C14 O5 Cd1 174.2(2) . 7_556
C1 O1 O1' C1' 0.1(18) . .
O2' O1 O1' C1' 45(21) . .
Cd1 O1 O1' C1' 156(4) . .
C1' O1 O1' C1 -0.1(18) . .
O2' O1 O1' C1 45(20) . .
Cd1 O1 O1' C1 156(5) . .
C1' C1 O1' O1 179(100) . .
O2' C1 O1' O1 -7(4) . .
O2 C1 O1' O1 -20(5) . .
C2 C1 O1' O1 172(4) . .
O2' C1 O1' C1' 174(11) . .
O2 C1 O1' C1' 161(11) . .
O1 C1 O1' C1' -179(100) . .
C2 C1 O1' C1' -7(10) . .
C1' O2 O2' C1 8.5(11) . .
Cd1 O2 O2' C1 148.4(14) . .
C1 O2 O2' C1' -8.5(11) . .
Cd1 O2 O2' C1' 139.9(15) . .
C1 O2 O2' O1 -25.4(17) . .
C1' O2 O2' O1 -16.9(14) . .
Cd1 O2 O2' O1 123(2) . .
C1 O2 O2' Cd1 -148.4(14) . .
C1' O2 O2' Cd1 -139.9(15) . .
C1' C1 O2' O2 -162(2) . .
O1 C1 O2' O2 -164.4(11) . .
C2 C1 O2' O2 18(3) . .
O1' C1 O2' O2 -162.8(10) . .
O2 C1 O2' C1' 162(2) . .
O1 C1 O2' C1' -3(2) . .
C2 C1 O2' C1' -180(100) . .
O1' C1 O2' C1' -1(2) . .
C1' C1 O2' O1 3(2) . .
O2 C1 O2' O1 164.4(11) . .
C2 C1 O2' O1 -177(3) . .
O1' C1 O2' O1 1.6(10) . .
C1' C1 O2' Cd1 -17(3) . .
O2 C1 O2' Cd1 145.1(15) . .
O1 C1 O2' Cd1 -19.4(13) . .
C2 C1 O2' Cd1 163(2) . .
O1' C1 O2' Cd1 -17.8(13) . .
O1' O1 O2' O2 -18(24) . .
C1' O1 O2' O2 30(3) . .
C1 O1 O2' O2 32(2) . .
Cd1 O1 O2' O2 -132(2) . .
O1' O1 O2' C1 -51(22) . .
C1' O1 O2' C1 -2.2(16) . .
Cd1 O1 O2' C1 -164.5(11) . .
O1' O1 O2' C1' -48(22) . .
C1 O1 O2' C1' 2.2(16) . .
Cd1 O1 O2' C1' -162.3(13) . .
O1' O1 O2' Cd1 114(23) . .
C1' O1 O2' Cd1 162.3(13) . .
C1 O1 O2' Cd1 164.5(11) . .
O4 Cd1 O2' O2 7.8(11) 3 .
O5 Cd1 O2' O2 113.9(10) 7_556 .
N2 Cd1 O2' O2 -143.5(10) . .
O1 Cd1 O2' O2 155.0(13) . .
N3 Cd1 O2' O2 -69.0(12) . .
O3 Cd1 O2' O2 -63.0(11) 3 .
O4 Cd1 O2' C1 -131.6(11) 3 .
O5 Cd1 O2' C1 -25.5(12) 7_556 .
N2 Cd1 O2' C1 77.1(11) . .
O1 Cd1 O2' C1 15.5(11) . .
N3 Cd1 O2' C1 151.6(10) . .
O3 Cd1 O2' C1 157.6(11) 3 .
O2 Cd1 O2' C1 -139.4(18) . .
O4 Cd1 O2' C1' -138.3(6) 3 .
O5 Cd1 O2' C1' -32.2(6) 7_556 .
N2 Cd1 O2' C1' 70.4(6) . .
O1 Cd1 O2' C1' 8.8(7) . .
N3 Cd1 O2' C1' 144.9(6) . .
O3 Cd1 O2' C1' 150.8(6) 3 .
O2 Cd1 O2' C1' -146.2(14) . .
O4 Cd1 O2' O1 -147.1(5) 3 .
O5 Cd1 O2' O1 -41.1(6) 7_556 .
N2 Cd1 O2' O1 61.6(5) . .
N3 Cd1 O2' O1 136.1(6) . .
O3 Cd1 O2' O1 142.0(5) 3 .
O2 Cd1 O2' O1 -155.0(13) . .
O2' C1 C1' O1 -7(5) . .
O2 C1 C1' O1 -24(7) . .
C2 C1 C1' O1 173(4) . .
O1' C1 C1' O1 -1(8) . .
O2 C1 C1' O2' -17(2) . .
O1 C1 C1' O2' 7(5) . .
C2 C1 C1' O2' 180(2) . .
O1' C1 C1' O2' 7(12) . .
O2' C1 C1' O1' -7(12) . .
O2 C1 C1' O1' -24(13) . .
O1 C1 C1' O1' 1(8) . .
C2 C1 C1' O1' 173(10) . .
O2' C1 C1' C2 -180(2) . .
O2 C1 C1' C2 163(4) . .
O1 C1 C1' C2 -173(4) . .
O1' C1 C1' C2 -173(10) . .
O2' C1 C1' O2 17(2) . .
O1 C1 C1' O2 24(7) . .
C2 C1 C1' O2 -163(4) . .
O1' C1 C1' O2 24(13) . .
O1' O1 C1' C1 180(4) . .
O2' O1 C1' C1 5(4) . .
Cd1 O1 C1' C1 21(5) . .
O1' O1 C1' O2' 175(3) . .
C1 O1 C1' O2' -5(4) . .
Cd1 O1 C1' O2' 16.6(12) . .
C1 O1 C1' O1' -180(4) . .
O2' O1 C1' O1' -175(3) . .
Cd1 O1 C1' O1' -158(4) . .
O1' O1 C1' C2 -12(5) . .
C1 O1 C1' C2 168(6) . .
O2' O1 C1' C2 173(3) . .
Cd1 O1 C1' C2 -170.6(16) . .
O1' O1 C1' O2 168(3) . .
C1 O1 C1' O2 -11(3) . .
O2' O1 C1' O2 -6.5(6) . .
Cd1 O1 C1' O2 10.1(16) . .
O2 O2' C1' C1 22(3) . .
O1 O2' C1' C1 -176(3) . .
Cd1 O2' C1' C1 166(2) . .
O2 O2' C1' O1 -162.8(16) . .
C1 O2' C1' O1 176(3) . .
Cd1 O2' C1' O1 -18.0(14) . .
O2 O2' C1' O1' -160.2(14) . .
C1 O2' C1' O1' 178(3) . .
O1 O2' C1' O1' 2.6(16) . .
Cd1 O2' C1' O1' -15.4(14) . .
O2 O2' C1' C2 21.6(15) . .
C1 O2' C1' C2 0(2) . .
O1 O2' C1' C2 -175.6(17) . .
Cd1 O2' C1' C2 166.4(5) . .
C1 O2' C1' O2 -22(3) . .
O1 O2' C1' O2 162.8(16) . .
Cd1 O2' C1' O2 144.8(14) . .
O1 O1' C1' C1 -1(11) . .
C1 O1' C1' O1 1(11) . .
O1 O1' C1' O2' -6(4) . .
C1 O1' C1' O2' -5(10) . .
O1 O1' C1' C2 172(3) . .
C1 O1' C1' C2 173(11) . .
O1 O1' C1' O2 -17(4) . .
C1 O1' C1' O2 -16(9) . .
C7 C2 C1' C1 -176.5(18) . .
C3 C2 C1' C1 1(2) . .
C7 C2 C1' O1 11(3) . .
C3 C2 C1' O1 -171(2) . .
C1 C2 C1' O1 -172(4) . .
C7 C2 C1' O2' -176.5(6) . .
C3 C2 C1' O2' 1.4(11) . .
C1 C2 C1' O2' 0.0(15) . .
C7 C2 C1' O1' 5.2(13) . .
C3 C2 C1' O1' -176.9(10) . .
C1 C2 C1' O1' -178(3) . .
C7 C2 C1' O2 -169.5(4) . .
C3 C2 C1' O2 8.4(8) . .
C1 C2 C1' O2 7.0(16) . .
O2' O2 C1' C1 -144(4) . .
Cd1 O2 C1' C1 -172(4) . .
O2' O2 C1' O1 19.5(18) . .
C1 O2 C1' O1 163(5) . .
Cd1 O2 C1' O1 -9.1(14) . .
C1 O2 C1' O2' 144(4) . .
Cd1 O2 C1' O2' -28.6(12) . .
O2' O2 C1' O1' 27(2) . .
C1 O2 C1' O1' 171(5) . .
Cd1 O2 C1' O1' -1.2(16) . .
O2' O2 C1' C2 -160.1(14) . .
C1 O2 C1' C2 -16(4) . .
Cd1 O2 C1' C2 171.3(5) . .
